data_7044756
loop_
_publ_author_name
'Barrado, Alejandro G.'
'Bayne, Julia M.'
'Johnstone, Timothy C.'
'Lehmann, Christian W.'
'Stephan, Douglas W.'
'Alcarazo, Manuel'

_publ_section_title
;
 Dicationic phosphonium salts: Lewis acid initiators for the
 Mukaiyama-aldol reaction
;
_journal_name_full 'Dalton Transactions'
_journal_paper_doi 10.1039/C7DT03197A
_journal_year 2017
_chemical_compound_source dichloromethane
_chemical_formula_moiety 'C29 H31 N2 P, 2(B F4), C H2 Cl2'
_chemical_formula_sum 'C30 H33 B2 Cl2 F8 N2 P'
_chemical_formula_weight 697.07
_chemical_name_systematic
;
 ?
;
_space_group_crystal_system monoclinic
_space_group_IT_number 14
_space_group_name_Hall '-P 2ybc'
_space_group_name_H-M_alt 'P 1 21/c 1'
_symmetry_space_group_name_Hall '-P 2ybc'
_symmetry_space_group_name_H-M 'P 1 21/c 1'
_atom_sites_solution_hydrogens geom
_atom_sites_solution_primary direct
_atom_sites_solution_secondary difmap
_audit_block_code GAA-GA-170-01
_audit_creation_date 2014-07-21
_audit_creation_method SHELXL-2017/1
_audit_update_record
;
2017-11-14 deposited with the CCDC.
2017-11-14 downloaded from the CCDC.
;
_cell_angle_alpha 90
_cell_angle_beta 107.084(6)
_cell_angle_gamma 90
_cell_formula_units_Z 4
_cell_length_a 19.130(5)
_cell_length_b 8.863(2)
_cell_length_c 20.028(5)
_cell_measurement_reflns_used 9922
_cell_measurement_temperature 100(2)
_cell_measurement_theta_max 67.4161
_cell_measurement_theta_min 4.5768
_cell_volume 3245.9(14)
_computing_cell_refinement 'SAINT software (Bruker AXS, 2004)'
_computing_data_collection 'APEX2 (Bruker AXS, 2005-2013)'
_computing_data_reduction 'SAINT software (Bruker AXS, 2004)'
_computing_molecular_graphics 'DIAMOND (Crystal Impact GbR, 1997-2012)'
_computing_structure_refinement 'SHELXL (G. M. Sheldrick, 2013)'
_computing_structure_solution 'SHELXS (G. M. Sheldrick, 2013)'
_diffrn_ambient_temperature 100(2)
_diffrn_detector_area_resol_mean 66.67
_diffrn_measured_fraction_theta_full 0.989
_diffrn_measured_fraction_theta_max 0.989
_diffrn_measurement_device_type 'Bruker AXS X8 Proteum'
_diffrn_measurement_method 'CCD \f- and \w-scans'
_diffrn_radiation_monochromator 'MONTEL graded multilayer optic'
_diffrn_radiation_type Cu-K\a
_diffrn_radiation_wavelength 1.54178
_diffrn_reflns_av_R_equivalents 0.0704
_diffrn_reflns_av_unetI/netI 0.0368
_diffrn_reflns_Laue_measured_fraction_full 0.989
_diffrn_reflns_Laue_measured_fraction_max 0.989
_diffrn_reflns_limit_h_max 22
_diffrn_reflns_limit_h_min -22
_diffrn_reflns_limit_k_max 10
_diffrn_reflns_limit_k_min -10
_diffrn_reflns_limit_l_max 23
_diffrn_reflns_limit_l_min -21
_diffrn_reflns_number 62738
_diffrn_reflns_point_group_measured_fraction_full 0.989
_diffrn_reflns_point_group_measured_fraction_max 0.989
_diffrn_reflns_theta_full 67.137
_diffrn_reflns_theta_max 67.137
_diffrn_reflns_theta_min 2.416
_diffrn_source '0.2 x 2mm^2^ focus rotating anode'
_exptl_absorpt_coefficient_mu 2.895
_exptl_absorpt_correction_T_max 0.92210
_exptl_absorpt_correction_T_min 0.72198
_exptl_absorpt_correction_type gaussian
_exptl_absorpt_process_details 'SADABS (Bruker AXS, 2012)'
_exptl_crystal_colour yellow
_exptl_crystal_density_diffrn 1.426
_exptl_crystal_description plate
_exptl_crystal_F_000 1432
_exptl_crystal_size_max 0.25
_exptl_crystal_size_mid 0.14
_exptl_crystal_size_min 0.06
_refine_diff_density_max 0.415
_refine_diff_density_min -0.429
_refine_diff_density_rms 0.077
_refine_ls_extinction_coef 0.00101(12)
_refine_ls_extinction_expression Fc^*^=kFc[1+0.001xFc^2^\l^3^/sin(2\q)]^-1/4^
_refine_ls_extinction_method 'SHELXL-2017/1 (Sheldrick 2017)'
_refine_ls_goodness_of_fit_ref 1.081
_refine_ls_hydrogen_treatment constr
_refine_ls_matrix_type full
_refine_ls_number_parameters 508
_refine_ls_number_reflns 5738
_refine_ls_number_restraints 4
_refine_ls_restrained_S_all 1.081
_refine_ls_R_factor_all 0.0696
_refine_ls_R_factor_gt 0.0551
_refine_ls_shift/su_max 0.000
_refine_ls_shift/su_mean 0.000
_refine_ls_structure_factor_coef Fsqd
_refine_ls_weighting_details 'w=1/[\s^2^(Fo^2^)+(0.0545P)^2^+5.5132P] where P=(Fo^2^+2Fc^2^)/3'
_refine_ls_weighting_scheme calc
_refine_ls_wR_factor_gt 0.1317
_refine_ls_wR_factor_ref 0.1404
_reflns_Friedel_coverage 0.000
_reflns_number_gt 4563
_reflns_number_total 5738
_reflns_threshold_expression 'I > 2\s(I)'
_cod_data_source_file c7dt03197a2.cif
_cod_data_source_block 8890
_cod_original_cell_volume 3245.8(15)
_cod_database_code 7044756
_shelx_shelxl_version_number 2017/1
_shelx_space_group_comment
;
The symmetry employed for this shelxl refinement is uniquely defined
by the following loop, which should always be used as a source of
symmetry information in preference to the above space-group names.
They are only intended as comments.
;
_shelx_estimated_absorpt_t_min 0.353
_shelx_estimated_absorpt_t_max 0.832

loop_
_space_group_symop_operation_xyz
'x, y, z'
'-x, y+1/2, -z+1/2'
'-x, -y, -z'
'x, -y-1/2, z-1/2'

loop_
_atom_site_label
_atom_site_type_symbol
_atom_site_fract_x
_atom_site_fract_y
_atom_site_fract_z
_atom_site_U_iso_or_equiv
_atom_site_adp_type
_atom_site_occupancy
_atom_site_site_symmetry_order
_atom_site_calc_flag
_atom_site_refinement_flags_posn
_atom_site_refinement_flags_adp
_atom_site_refinement_flags_occupancy
_atom_site_disorder_assembly
_atom_site_disorder_group
C1 C 0.23325(17) 0.4708(4) 0.30040(16) 0.0209(7) Uani 0.9189(18) 1 d . . P A 1
C2 C 0.24020(17) 0.5749(4) 0.35456(16) 0.0205(7) Uani 0.9189(18) 1 d . . P A 1
C3 C 0.28435(17) 0.4429(4) 0.36603(15) 0.0203(7) Uani 0.9189(18) 1 d . . P A 1
C4 C 0.16334(18) 0.8037(4) 0.34215(17) 0.0262(7) Uani 0.9189(18) 1 d . . P A 1
H4A H 0.122089 0.750508 0.308894 0.031 Uiso 0.9189(18) 1 calc R U P A 1
H4B H 0.183342 0.879925 0.316565 0.031 Uiso 0.9189(18) 1 calc R U P A 1
C5 C 0.13983(19) 0.8760(4) 0.40182(18) 0.0299(8) Uani 0.9189(18) 1 d . . P A 1
H5A H 0.104193 0.811471 0.415685 0.036 Uiso 0.9189(18) 1 calc R U P A 1
H5B H 0.117957 0.976801 0.388321 0.036 Uiso 0.9189(18) 1 calc R U P A 1
C6 C 0.21206(19) 0.8879(4) 0.46095(17) 0.0280(8) Uani 0.9189(18) 1 d . . P A 1
H6A H 0.202868 0.896326 0.506934 0.034 Uiso 0.9189(18) 1 calc R U P A 1
H6B H 0.240684 0.976566 0.454145 0.034 Uiso 0.9189(18) 1 calc R U P A 1
C7 C 0.2528(3) 0.7392(4) 0.4558(3) 0.0246(11) Uani 0.9189(18) 1 d . . P A 1
H7A H 0.306200 0.755774 0.467443 0.030 Uiso 0.9189(18) 1 calc R U P A 1
H7B H 0.243046 0.660821 0.487126 0.030 Uiso 0.9189(18) 1 calc R U P A 1
C8 C 0.34985(19) 0.2013(5) 0.38832(17) 0.0249(7) Uani 0.9189(18) 1 d . . P A 1
H8A H 0.372776 0.202102 0.349974 0.030 Uiso 0.9189(18) 1 calc R U P A 1
H8B H 0.304945 0.138946 0.374231 0.030 Uiso 0.9189(18) 1 calc R U P A 1
C9 C 0.4035(2) 0.1431(4) 0.45682(18) 0.0335(9) Uani 0.9189(18) 1 d . . P A 1
H9A H 0.377178 0.088140 0.485138 0.040 Uiso 0.9189(18) 1 calc R U P A 1
H9B H 0.440455 0.075155 0.447194 0.040 Uiso 0.9189(18) 1 calc R U P A 1
C10 C 0.4395(2) 0.2868(5) 0.4944(2) 0.0296(8) Uani 0.9189(18) 1 d . . P A 1
H10A H 0.460484 0.268971 0.545200 0.036 Uiso 0.9189(18) 1 calc R U P A 1
H10B H 0.478530 0.323168 0.475190 0.036 Uiso 0.9189(18) 1 calc R U P A 1
C11 C 0.37595(19) 0.3994(4) 0.47980(17) 0.0255(8) Uani 0.9189(18) 1 d . . P A 1
H11A H 0.346579 0.385621 0.512635 0.031 Uiso 0.9189(18) 1 calc R U P A 1
H11B H 0.393615 0.504842 0.482549 0.031 Uiso 0.9189(18) 1 calc R U P A 1
C12 C 0.26741(18) 0.3193(4) 0.18703(16) 0.0203(8) Uani 0.9189(18) 1 d . . P A 1
C13 C 0.30927(18) 0.4012(4) 0.15183(18) 0.0238(7) Uani 0.9189(18) 1 d . . P A 1
H13 H 0.296996 0.502619 0.137927 0.029 Uiso 0.9189(18) 1 calc R U P A 1
C14 C 0.3688(2) 0.3316(4) 0.13768(17) 0.0271(9) Uani 0.9189(18) 1 d . . P A 1
H14 H 0.397608 0.386266 0.114540 0.033 Uiso 0.9189(18) 1 calc R U P A 1
C15 C 0.38622(19) 0.1828(5) 0.15725(17) 0.0278(9) Uani 0.9189(18) 1 d . . P A 1
H15 H 0.426803 0.136420 0.147307 0.033 Uiso 0.9189(18) 1 calc R U P A 1
C16 C 0.3447(2) 0.1008(4) 0.19136(17) 0.0269(8) Uani 0.9189(18) 1 d . . P A 1
H16 H 0.356841 -0.001143 0.204355 0.032 Uiso 0.9189(18) 1 calc R U P A 1
C17 C 0.28501(18) 0.1694(4) 0.20642(16) 0.0230(8) Uani 0.9189(18) 1 d . . P A 1
H17 H 0.256624 0.114094 0.229746 0.028 Uiso 0.9189(18) 1 calc R U P A 1
C18 C 0.15949(17) 0.5717(4) 0.16015(15) 0.0209(7) Uani 0.9189(18) 1 d . . P A 1
C19 C 0.09062(18) 0.5649(4) 0.10974(17) 0.0264(7) Uani 0.9189(18) 1 d . . P A 1
H19 H 0.060649 0.478071 0.106184 0.032 Uiso 0.9189(18) 1 calc R U P A 1
C20 C 0.0667(2) 0.6876(4) 0.06491(18) 0.0305(8) Uani 0.9189(18) 1 d . . P A 1
H20 H 0.019711 0.685233 0.031575 0.037 Uiso 0.9189(18) 1 calc R U P A 1
C21 C 0.1112(2) 0.8123(4) 0.06885(18) 0.0308(8) Uani 0.9189(18) 1 d . . P A 1
H21 H 0.095431 0.892898 0.036661 0.037 Uiso 0.9189(18) 1 calc R U P A 1
C22 C 0.1793(2) 0.8210(4) 0.11986(18) 0.0293(8) Uani 0.9189(18) 1 d . . P A 1
H22 H 0.208946 0.908270 0.122801 0.035 Uiso 0.9189(18) 1 calc R U P A 1
C23 C 0.20367(18) 0.7014(4) 0.16637(17) 0.0254(7) Uani 0.9189(18) 1 d . . P A 1
H23 H 0.249313 0.707438 0.201678 0.030 Uiso 0.9189(18) 1 calc R U P A 1
C24 C 0.12473(18) 0.2750(4) 0.21115(18) 0.0216(8) Uani 0.9189(18) 1 d . . P A 1
C25 C 0.0983(2) 0.2569(4) 0.2693(2) 0.0250(8) Uani 0.9189(18) 1 d . . P A 1
H25 H 0.120145 0.310260 0.311464 0.030 Uiso 0.9189(18) 1 calc R U P A 1
C26 C 0.03942(19) 0.1590(4) 0.26416(19) 0.0320(8) Uani 0.9189(18) 1 d . . P A 1
H26 H 0.020771 0.146363 0.302842 0.038 Uiso 0.9189(18) 1 calc R U P A 1
C27 C 0.00813(19) 0.0802(4) 0.2023(2) 0.0343(9) Uani 0.9189(18) 1 d . . P A 1
H27 H -0.031977 0.014640 0.199192 0.041 Uiso 0.9189(18) 1 calc R U P A 1
C28 C 0.03485(19) 0.0963(4) 0.1449(2) 0.0338(8) Uani 0.9189(18) 1 d . . P A 1
H28 H 0.013148 0.041504 0.103131 0.041 Uiso 0.9189(18) 1 calc R U P A 1
C29 C 0.09359(18) 0.1931(4) 0.14896(18) 0.0266(7) Uani 0.9189(18) 1 d . . P A 1
H29 H 0.112446 0.203729 0.110301 0.032 Uiso 0.9189(18) 1 calc R U P A 1
C30 C 0.5206(3) 0.2354(7) 0.3194(2) 0.0314(11) Uani 0.9189(18) 1 d . . P A 1
H30A H 0.537096 0.226525 0.277150 0.038 Uiso 0.9189(18) 1 calc R U P A 1
H30B H 0.489852 0.146512 0.321248 0.038 Uiso 0.9189(18) 1 calc R U P A 1
B1 B 0.3825(2) 0.7969(4) 0.3328(2) 0.0232(8) Uani 0.9189(18) 1 d . . P A 1
B2 B 0.1571(2) 0.3214(5) 0.4718(2) 0.0296(9) Uani 0.9189(18) 1 d . . P A 1
N1 N 0.22092(14) 0.6961(3) 0.38056(13) 0.0215(6) Uani 0.9189(18) 1 d . . P A 1
N2 N 0.33357(15) 0.3582(3) 0.40733(14) 0.0224(7) Uani 0.9189(18) 1 d . . P A 1
F1 F 0.39215(13) 0.7184(3) 0.39544(13) 0.0393(6) Uani 0.9189(18) 1 d . . P A 1
F2 F 0.32071(11) 0.8896(2) 0.31977(11) 0.0368(5) Uani 0.9189(18) 1 d . . P A 1
F3 F 0.44488(11) 0.8829(2) 0.33623(11) 0.0367(5) Uani 0.9189(18) 1 d . . P A 1
F4 F 0.37113(12) 0.6919(3) 0.27795(12) 0.0418(6) Uani 0.9189(18) 1 d . . P A 1
F5 F 0.19792(13) 0.2493(3) 0.43292(14) 0.0365(6) Uani 0.9189(18) 1 d . . P A 1
F6 F 0.11366(18) 0.4285(4) 0.42813(14) 0.0879(11) Uani 0.9189(18) 1 d . . P A 1
F7 F 0.11811(17) 0.2138(4) 0.49575(16) 0.0767(9) Uani 0.9189(18) 1 d . . P A 1
F8 F 0.20538(13) 0.3940(2) 0.52836(11) 0.0476(6) Uani 0.9189(18) 1 d . . P A 1
P1 P 0.19561(4) 0.40909(9) 0.21332(4) 0.0193(2) Uani 0.9189(18) 1 d . . P A 1
Cl1 Cl 0.5979(2) 0.2385(5) 0.39508(18) 0.0398(6) Uani 0.9189(18) 1 d . . P A 1
Cl2 Cl 0.46801(5) 0.40252(10) 0.31423(5) 0.0337(2) Uani 0.9189(18) 1 d . . P A 1
C1A C 0.232(2) 0.031(5) 0.299(2) 0.0336(19) Uiso 0.0811(18) 1 d . U P A 2
C2A C 0.241(2) -0.073(5) 0.353(2) 0.0336(19) Uiso 0.0811(18) 1 d . U P A 2
C3A C 0.286(2) 0.055(5) 0.368(2) 0.0336(19) Uiso 0.0811(18) 1 d . U P A 2
C4A C 0.163(2) -0.294(6) 0.345(2) 0.0336(19) Uiso 0.0811(18) 1 d . U P A 2
H4AA H 0.179414 -0.369546 0.316028 0.040 Uiso 0.0811(18) 1 calc R U P A 2
H4AB H 0.123041 -0.233062 0.314090 0.040 Uiso 0.0811(18) 1 calc R U P A 2
C5A C 0.139(2) -0.372(5) 0.404(2) 0.0336(19) Uiso 0.0811(18) 1 d . U P A 2
H5AA H 0.103034 -0.308708 0.419154 0.040 Uiso 0.0811(18) 1 calc R U P A 2
H5AB H 0.116894 -0.472328 0.389908 0.040 Uiso 0.0811(18) 1 calc R U P A 2
C6A C 0.212(2) -0.385(5) 0.463(2) 0.0336(19) Uiso 0.0811(18) 1 d . U P A 2
H6AA H 0.244034 -0.463570 0.452545 0.040 Uiso 0.0811(18) 1 calc R U P A 2
H6AB H 0.204442 -0.406725 0.508965 0.040 Uiso 0.0811(18) 1 calc R U P A 2
C7A C 0.246(4) -0.221(8) 0.462(4) 0.0336(19) Uiso 0.0811(18) 1 d . U P A 2
H7AA H 0.224004 -0.144736 0.485954 0.040 Uiso 0.0811(18) 1 calc R U P A 2
H7AB H 0.299868 -0.219734 0.481094 0.040 Uiso 0.0811(18) 1 calc R U P A 2
C8A C 0.350(3) 0.302(7) 0.396(2) 0.0336(19) Uiso 0.0811(18) 1 d D U P A 2
H8AA H 0.302530 0.357704 0.382327 0.040 Uiso 0.0811(18) 1 calc R U P A 2
H8AB H 0.373675 0.314759 0.358690 0.040 Uiso 0.0811(18) 1 calc R U P A 2
C9A C 0.399(3) 0.357(5) 0.466(2) 0.0336(19) Uiso 0.0811(18) 1 d D U P A 2
H9AA H 0.431838 0.439069 0.460087 0.040 Uiso 0.0811(18) 1 calc R U P A 2
H9AB H 0.369804 0.394143 0.496416 0.040 Uiso 0.0811(18) 1 calc R U P A 2
C10A C 0.442(3) 0.217(4) 0.496(3) 0.0336(19) Uiso 0.0811(18) 1 d D U P A 2
H10C H 0.478483 0.191193 0.472134 0.040 Uiso 0.0811(18) 1 calc R U P A 2
H10D H 0.465893 0.226203 0.547017 0.040 Uiso 0.0811(18) 1 calc R U P A 2
C11A C 0.380(2) 0.103(5) 0.481(2) 0.0336(19) Uiso 0.0811(18) 1 d D U P A 2
H11C H 0.398721 -0.001981 0.483719 0.040 Uiso 0.0811(18) 1 calc R U P A 2
H11D H 0.349658 0.114470 0.512778 0.040 Uiso 0.0811(18) 1 calc R U P A 2
C12A C 0.2664(18) 0.183(4) 0.188(2) 0.0336(19) Uiso 0.0811(18) 1 d G U P A 2
C13A C 0.311(2) 0.107(3) 0.156(2) 0.0336(19) Uiso 0.0811(18) 1 d G U P A 2
H13A H 0.303118 0.002802 0.145127 0.040 Uiso 0.0811(18) 1 calc R U P A 2
C14A C 0.3681(19) 0.182(4) 0.141(2) 0.0336(19) Uiso 0.0811(18) 1 d G U P A 2
H14A H 0.398723 0.130331 0.118602 0.040 Uiso 0.0811(18) 1 calc R U P A 2
C15A C 0.3800(19) 0.335(4) 0.157(2) 0.0336(19) Uiso 0.0811(18) 1 d G U P A 2
H15A H 0.418811 0.386342 0.146145 0.040 Uiso 0.0811(18) 1 calc R U P A 2
C16A C 0.335(2) 0.411(3) 0.189(2) 0.0336(19) Uiso 0.0811(18) 1 d G U P A 2
H16A H 0.343292 0.514826 0.200213 0.040 Uiso 0.0811(18) 1 calc R U P A 2
C17A C 0.2783(19) 0.335(4) 0.205(2) 0.0336(19) Uiso 0.0811(18) 1 d G U P A 2
H17A H 0.247686 0.387300 0.226739 0.040 Uiso 0.0811(18) 1 calc R U P A 2
C18A C 0.1546(14) -0.070(3) 0.1592(13) 0.0336(19) Uiso 0.0811(18) 1 d G U P A 2
C19A C 0.0873(13) -0.060(2) 0.1085(13) 0.0336(19) Uiso 0.0811(18) 1 d G U P A 2
H19A H 0.058232 0.028257 0.105461 0.040 Uiso 0.0811(18) 1 calc R U P A 2
C20A C 0.0624(12) -0.178(3) 0.0621(12) 0.0336(19) Uiso 0.0811(18) 1 d G U P A 2
H20A H 0.016389 -0.171237 0.027404 0.040 Uiso 0.0811(18) 1 calc R U P A 2
C21A C 0.1049(15) -0.307(3) 0.0665(13) 0.0336(19) Uiso 0.0811(18) 1 d G U P A 2
H21A H 0.087918 -0.388280 0.034785 0.040 Uiso 0.0811(18) 1 calc R U P A 2
C22A C 0.1723(14) -0.318(3) 0.1172(15) 0.0336(19) Uiso 0.0811(18) 1 d G U P A 2
H22A H 0.201290 -0.405830 0.120224 0.040 Uiso 0.0811(18) 1 calc R U P A 2
C23A C 0.1971(11) -0.199(3) 0.1636(13) 0.0336(19) Uiso 0.0811(18) 1 d G U P A 2
H23A H 0.243134 -0.206337 0.198282 0.040 Uiso 0.0811(18) 1 calc R U P A 2
C24A C 0.1218(18) 0.225(4) 0.2090(19) 0.0336(19) Uiso 0.0811(18) 1 d G U P A 2
C25A C 0.095(2) 0.238(4) 0.2662(15) 0.0336(19) Uiso 0.0811(18) 1 d G U P A 2
H25A H 0.115938 0.179320 0.306940 0.040 Uiso 0.0811(18) 1 calc R U P A 2
C26A C 0.0381(17) 0.337(4) 0.2640(12) 0.0336(19) Uiso 0.0811(18) 1 d G U P A 2
H26A H 0.019921 0.345845 0.303135 0.040 Uiso 0.0811(18) 1 calc R U P A 2
C27A C 0.0077(13) 0.423(3) 0.2044(13) 0.0336(19) Uiso 0.0811(18) 1 d G U P A 2
H27A H -0.031296 0.490369 0.202894 0.040 Uiso 0.0811(18) 1 calc R U P A 2
C28A C 0.0343(15) 0.410(3) 0.1472(11) 0.0336(19) Uiso 0.0811(18) 1 d G U P A 2
H28A H 0.013502 0.468367 0.106456 0.040 Uiso 0.0811(18) 1 calc R U P A 2
C29A C 0.0913(16) 0.311(3) 0.1494(14) 0.0336(19) Uiso 0.0811(18) 1 d G U P A 2
H29A H 0.109518 0.301842 0.110260 0.040 Uiso 0.0811(18) 1 calc R U P A 2
C30A C 0.530(4) 0.227(10) 0.304(4) 0.0336(19) Uiso 0.0811(18) 1 d . U P A 2
H30C H 0.548060 0.199374 0.264561 0.040 Uiso 0.0811(18) 1 calc R U P A 2
H30D H 0.502401 0.323316 0.293604 0.040 Uiso 0.0811(18) 1 calc R U P A 2
B1A B 0.380(3) 0.685(6) 0.333(3) 0.0336(19) Uiso 0.0811(18) 1 d . U P A 2
B2A B 0.152(3) 0.183(6) 0.466(3) 0.0336(19) Uiso 0.0811(18) 1 d . U P A 2
N1A N 0.218(2) -0.207(5) 0.3799(19) 0.0336(19) Uiso 0.0811(18) 1 d . U P A 2
N2A N 0.338(2) 0.142(4) 0.4085(18) 0.0336(19) Uiso 0.0811(18) 1 d D U P A 2
F1A F 0.3908(18) 0.784(3) 0.3951(18) 0.0336(19) Uiso 0.0811(18) 1 d . U P A 2
F2A F 0.3160(12) 0.606(3) 0.3241(11) 0.0336(19) Uiso 0.0811(18) 1 d . U P A 2
F3A F 0.4376(12) 0.595(3) 0.3367(11) 0.0336(19) Uiso 0.0811(18) 1 d . U P A 2
F4A F 0.3680(13) 0.784(3) 0.2718(13) 0.0336(19) Uiso 0.0811(18) 1 d . U P A 2
F5A F 0.1729(17) 0.226(4) 0.435(2) 0.0336(19) Uiso 0.0811(18) 1 d . U P A 2
F6A F 0.1122(12) 0.073(3) 0.4248(11) 0.0336(19) Uiso 0.0811(18) 1 d . U P A 2
F7A F 0.0994(13) 0.317(3) 0.4953(12) 0.0336(19) Uiso 0.0811(18) 1 d . U P A 2
F8A F 0.2065(12) 0.102(3) 0.5272(11) 0.0336(19) Uiso 0.0811(18) 1 d . U P A 2
P1A P 0.1941(6) 0.0931(13) 0.2139(6) 0.0336(19) Uiso 0.0811(18) 1 d . U P A 2
Cl1A Cl 0.606(3) 0.240(6) 0.387(3) 0.0336(19) Uiso 0.0811(18) 1 d . U P A 2
Cl2A Cl 0.4681(5) 0.0626(11) 0.3263(5) 0.0336(19) Uiso 0.0811(18) 1 d . U P A 2

loop_
_atom_site_aniso_label
_atom_site_aniso_U_11
_atom_site_aniso_U_22
_atom_site_aniso_U_33
_atom_site_aniso_U_23
_atom_site_aniso_U_13
_atom_site_aniso_U_12
C1 0.0223(16) 0.0186(16) 0.0217(16) 0.0005(13) 0.0061(13) -0.0004(13)
C2 0.0219(16) 0.0202(17) 0.0196(15) 0.0030(14) 0.0065(13) 0.0008(13)
C3 0.0220(16) 0.0214(17) 0.0180(15) -0.0004(13) 0.0065(13) -0.0038(13)
C4 0.0233(18) 0.0244(19) 0.0278(18) 0.0018(15) 0.0026(14) 0.0067(14)
C5 0.0307(19) 0.0266(19) 0.0329(19) -0.0018(15) 0.0100(15) 0.0068(15)
C6 0.0338(19) 0.0229(18) 0.0270(18) -0.0041(15) 0.0087(15) 0.0030(15)
C7 0.030(2) 0.021(3) 0.0216(19) -0.0037(18) 0.0066(15) 0.0046(19)
C8 0.0288(19) 0.024(2) 0.0212(17) 0.0000(15) 0.0059(14) 0.0026(15)
C9 0.040(2) 0.033(2) 0.0251(18) 0.0057(17) 0.0058(17) 0.0110(17)
C10 0.0263(19) 0.038(2) 0.0234(17) 0.003(2) 0.0056(15) 0.007(2)
C11 0.0272(19) 0.029(2) 0.0186(16) -0.0003(15) 0.0035(14) 0.0009(15)
C12 0.0241(18) 0.0169(17) 0.0185(18) -0.0022(14) 0.0042(14) -0.0005(13)
C13 0.0267(18) 0.0221(17) 0.0239(17) -0.0002(14) 0.0094(14) 0.0023(14)
C14 0.031(2) 0.0264(19) 0.026(2) -0.0021(17) 0.0109(17) -0.0003(15)
C15 0.029(2) 0.032(2) 0.0228(19) 0.0008(16) 0.0089(16) 0.0083(17)
C16 0.0342(19) 0.0224(18) 0.0225(17) 0.0009(14) 0.0058(15) 0.0081(15)
C17 0.0286(19) 0.0206(18) 0.0201(18) -0.0019(14) 0.0075(15) -0.0019(15)
C18 0.0238(17) 0.0216(17) 0.0192(15) -0.0039(13) 0.0090(13) 0.0014(13)
C19 0.0271(18) 0.0268(19) 0.0249(17) 0.0006(15) 0.0071(14) -0.0008(14)
C20 0.0269(18) 0.034(2) 0.0267(18) 0.0032(16) 0.0014(15) 0.0082(16)
C21 0.043(2) 0.0207(18) 0.0274(18) 0.0031(15) 0.0078(16) 0.0080(16)
C22 0.040(2) 0.0200(18) 0.0266(18) 0.0006(15) 0.0074(16) 0.0021(15)
C23 0.0270(18) 0.0240(18) 0.0235(17) -0.0017(14) 0.0049(14) 0.0031(14)
C24 0.0202(16) 0.0198(18) 0.0232(16) -0.0012(15) 0.0037(13) 0.0016(14)
C25 0.0239(17) 0.0234(19) 0.0266(17) 0.0018(15) 0.0057(14) 0.0020(15)
C26 0.0286(19) 0.030(2) 0.040(2) 0.0098(17) 0.0150(16) 0.0012(15)
C27 0.0257(18) 0.0272(19) 0.050(2) -0.0007(17) 0.0110(17) -0.0038(15)
C28 0.0288(19) 0.029(2) 0.040(2) -0.0097(17) 0.0051(16) -0.0034(15)
C29 0.0254(17) 0.0261(19) 0.0288(18) -0.0060(15) 0.0084(14) -0.0025(14)
C30 0.030(2) 0.039(2) 0.028(3) -0.007(2) 0.0119(17) -0.0023(18)
B1 0.0201(18) 0.020(2) 0.031(2) 0.0007(16) 0.0097(16) 0.0005(15)
B2 0.031(2) 0.030(2) 0.025(2) -0.0028(18) 0.0042(17) 0.0041(17)
N1 0.0240(15) 0.0201(15) 0.0195(14) -0.0015(12) 0.0051(11) 0.0023(12)
N2 0.0252(15) 0.0206(16) 0.0196(14) 0.0004(12) 0.0036(12) 0.0018(12)
F1 0.0318(11) 0.0504(15) 0.0332(11) 0.0176(14) 0.0058(9) -0.0012(13)
F2 0.0335(11) 0.0280(11) 0.0522(13) 0.0063(10) 0.0179(10) 0.0062(9)
F3 0.0310(11) 0.0367(12) 0.0435(12) 0.0045(10) 0.0125(9) -0.0096(9)
F4 0.0377(12) 0.0441(14) 0.0430(14) -0.0160(12) 0.0107(10) -0.0028(11)
F5 0.0396(15) 0.0355(14) 0.0401(12) -0.0015(10) 0.0208(12) -0.0002(11)
F6 0.101(2) 0.092(2) 0.0459(15) -0.0119(15) -0.0165(15) 0.070(2)
F7 0.075(2) 0.099(2) 0.075(2) -0.0205(18) 0.0521(17) -0.0366(19)
F8 0.0582(15) 0.0397(13) 0.0353(12) -0.0108(10) -0.0014(11) 0.0021(11)
P1 0.0199(4) 0.0201(4) 0.0174(4) -0.0007(3) 0.0047(3) -0.0003(3)
Cl1 0.0371(13) 0.0424(6) 0.0337(13) -0.0083(8) 0.0007(7) 0.0062(8)
Cl2 0.0319(5) 0.0321(5) 0.0363(5) 0.0051(4) 0.0086(4) -0.0023(4)

loop_
_atom_type_symbol
_atom_type_description
_atom_type_scat_dispersion_real
_atom_type_scat_dispersion_imag
_atom_type_scat_source
C C 0.0181 0.0091 'International Tables Vol C Tables 4.2.6.8 and 6.1.1.4'
H H 0.0000 0.0000 'International Tables Vol C Tables 4.2.6.8 and 6.1.1.4'
B B 0.0090 0.0039 'International Tables Vol C Tables 4.2.6.8 and 6.1.1.4'
N N 0.0311 0.0180 'International Tables Vol C Tables 4.2.6.8 and 6.1.1.4'
F F 0.0727 0.0534 'International Tables Vol C Tables 4.2.6.8 and 6.1.1.4'
P P 0.2955 0.4335 'International Tables Vol C Tables 4.2.6.8 and 6.1.1.4'
Cl Cl 0.3639 0.7018 'International Tables Vol C Tables 4.2.6.8 and 6.1.1.4'

loop_
_citation_id
_citation_doi
_citation_year
1 10.1039/C7DT03197A 2017

loop_
_exptl_crystal_face_index_h
_exptl_crystal_face_index_k
_exptl_crystal_face_index_l
_exptl_crystal_face_perp_dist
0.00 0.00 -1.00 0.0300
0.00 0.00 1.00 0.0300
-2.00 0.00 1.00 0.0700
2.00 0.00 -1.00 0.0700
1.00 -2.00 -1.00 0.1350
-2.00 1.00 1.00 0.1200
1.00 2.00 0.00 0.2000

loop_
_geom_angle_atom_site_label_1
_geom_angle_atom_site_label_2
_geom_angle_atom_site_label_3
_geom_angle
C2 C1 C3 60.7(2)
C2 C1 P1 152.5(3)
C3 C1 P1 146.7(3)
N1 C2 C1 152.3(3)
N1 C2 C3 147.6(3)
C1 C2 C3 60.0(2)
N2 C3 C1 150.6(3)
N2 C3 C2 150.0(3)
C1 C3 C2 59.3(2)
N1 C4 C5 101.9(3)
C4 C5 C6 103.0(3)
C5 C6 C7 104.2(3)
N1 C7 C6 102.7(3)
N2 C8 C9 102.6(3)
C10 C9 C8 104.2(3)
C11 C10 C9 103.3(3)
N2 C11 C10 101.6(3)
C17 C12 C13 120.1(3)
C17 C12 P1 118.9(3)
C13 C12 P1 120.9(3)
C14 C13 C12 119.4(3)
C15 C14 C13 120.3(3)
C14 C15 C16 120.7(3)
C15 C16 C17 119.7(3)
C12 C17 C16 119.8(3)
C19 C18 C23 120.6(3)
C19 C18 P1 120.4(2)
C23 C18 P1 118.9(2)
C20 C19 C18 119.2(3)
C21 C20 C19 120.3(3)
C20 C21 C22 120.7(3)
C23 C22 C21 120.0(3)
C22 C23 C18 119.1(3)
C25 C24 C29 120.7(3)
C25 C24 P1 120.5(3)
C29 C24 P1 118.8(3)
C26 C25 C24 119.0(4)
C27 C26 C25 120.1(3)
C26 C27 C28 121.0(3)
C27 C28 C29 119.8(3)
C28 C29 C24 119.4(3)
Cl2 C30 Cl1 110.6(3)
F1 B1 F2 110.0(3)
F1 B1 F3 109.9(3)
F2 B1 F3 110.5(3)
F1 B1 F4 108.7(3)
F2 B1 F4 108.3(3)
F3 B1 F4 109.3(3)
F7 B2 F6 114.0(4)
F7 B2 F8 109.4(3)
F6 B2 F8 109.1(3)
F7 B2 F5 108.8(3)
F6 B2 F5 106.8(3)
F8 B2 F5 108.4(3)
C2 N1 C4 125.4(3)
C2 N1 C7 122.4(3)
C4 N1 C7 112.1(3)
C3 N2 C11 124.6(3)
C3 N2 C8 122.8(3)
C11 N2 C8 112.4(3)
C1 P1 C24 108.36(15)
C1 P1 C12 107.56(15)
C24 P1 C12 109.71(16)
C1 P1 C18 108.05(15)
C24 P1 C18 111.04(15)
C12 P1 C18 111.98(15)
C2A C1A C3A 59(3)
C2A C1A P1A 153(4)
C3A C1A P1A 148(3)
C1A C2A C3A 63(3)
C1A C2A N1A 150(4)
C3A C2A N1A 147(4)
N2A C3A C2A 154(4)
N2A C3A C1A 148(4)
C2A C3A C1A 58(3)
N1A C4A C5A 103(4)
C6A C5A C4A 102(3)
C5A C6A C7A 102(4)
N1A C7A C6A 94(5)
N2A C8A C9A 103(3)
C10A C9A C8A 103(4)
C11A C10A C9A 100(4)
N2A C11A C10A 102(4)
C13A C12A C17A 120.0
C13A C12A P1A 123(2)
C17A C12A P1A 117(2)
C14A C13A C12A 120.0
C13A C14A C15A 120.0
C16A C15A C14A 120.0
C17A C16A C15A 120.0
C16A C17A C12A 120.0
C19A C18A C23A 120.0
C19A C18A P1A 120.9(15)
C23A C18A P1A 118.7(15)
C18A C19A C20A 120.0
C21A C20A C19A 120.0
C20A C21A C22A 120.0
C21A C22A C23A 120.0
C22A C23A C18A 120.0
C25A C24A C29A 120.0
C25A C24A P1A 118.2(19)
C29A C24A P1A 121.8(19)
C24A C25A C26A 120.0
C27A C26A C25A 120.0
C26A C27A C28A 120.0
C29A C28A C27A 120.0
C28A C29A C24A 120.0
Cl1A C30A Cl2A 102(4)
F3A B1A F2A 113(4)
F3A B1A F4A 109(4)
F2A B1A F4A 107(4)
F3A B1A F1A 113(4)
F2A B1A F1A 108(4)
F4A B1A F1A 107(4)
F5A B2A F6A 100(5)
F5A B2A F8A 114(5)
F6A B2A F8A 106(4)
F5A B2A F7A 110(5)
F6A B2A F7A 114(4)
F8A B2A F7A 111(3)
C4A N1A C2A 125(4)
C4A N1A C7A 118(4)
C2A N1A C7A 114(4)
C3A N2A C11A 124(4)
C3A N2A C8A 125(3)
C11A N2A C8A 109(4)
B2A F5A F6A 49(4)
B2A F6A F5A 31(2)
C1A P1A C24A 110.7(18)
C1A P1A C12A 107(2)
C24A P1A C12A 110.0(19)
C1A P1A C18A 108.4(18)
C24A P1A C18A 107.8(17)
C12A P1A C18A 113.3(16)

loop_
_geom_bond_atom_site_label_1
_geom_bond_atom_site_label_2
_geom_bond_distance
C1 C2 1.400(4)
C1 C3 1.410(4)
C1 P1 1.767(3)
C2 N1 1.294(4)
C2 C3 1.421(4)
C3 N2 1.295(4)
C4 N1 1.489(4)
C4 C5 1.535(5)
C5 C6 1.537(5)
C6 C7 1.550(5)
C7 N1 1.499(5)
C8 N2 1.499(4)
C8 C9 1.541(5)
C9 C10 1.535(6)
C10 C11 1.533(5)
C11 N2 1.485(4)
C12 C17 1.397(5)
C12 C13 1.413(5)
C12 P1 1.795(3)
C13 C14 1.396(5)
C14 C15 1.387(5)
C15 C16 1.394(5)
C16 C17 1.403(5)
C18 C19 1.406(5)
C18 C23 1.411(5)
C18 P1 1.804(3)
C19 C20 1.398(5)
C20 C21 1.383(5)
C21 C22 1.402(5)
C22 C23 1.398(5)
C24 C25 1.409(5)
C24 C29 1.413(5)
C24 P1 1.794(3)
C25 C26 1.402(6)
C26 C27 1.395(5)
C27 C28 1.397(5)
C28 C29 1.397(5)
C30 Cl2 1.776(6)
C30 Cl1 1.781(7)
B1 F1 1.398(5)
B1 F2 1.399(4)
B1 F3 1.401(4)
B1 F4 1.408(5)
B2 F7 1.380(5)
B2 F6 1.388(5)
B2 F8 1.392(5)
B2 F5 1.408(5)
C1A C2A 1.39(6)
C1A C3A 1.47(6)
C1A P1A 1.74(4)
C2A C3A 1.40(6)
C2A N1A 1.42(6)
C3A N2A 1.33(6)
C4A N1A 1.33(6)
C4A C5A 1.57(6)
C5A C6A 1.55(6)
C6A C7A 1.59(8)
C7A N1A 1.58(9)
C8A N2A 1.47(4)
C8A C9A 1.53(4)
C9A C10A 1.52(4)
C10A C11A 1.51(4)
C11A N2A 1.47(4)
C12A C13A 1.3900
C12A C17A 1.3900
C12A P1A 1.80(3)
C13A C14A 1.3900
C14A C15A 1.3900
C15A C16A 1.3900
C16A C17A 1.3900
C18A C19A 1.3900
C18A C23A 1.3900
C18A P1A 1.84(2)
C19A C20A 1.3900
C20A C21A 1.3900
C21A C22A 1.3900
C22A C23A 1.3900
C24A C25A 1.3900
C24A C29A 1.3900
C24A P1A 1.79(2)
C25A C26A 1.3900
C26A C27A 1.3900
C27A C28A 1.3900
C28A C29A 1.3900
C30A Cl1A 1.86(10)
C30A Cl2A 2.01(8)
B1A F3A 1.35(6)
B1A F2A 1.37(6)
B1A F4A 1.46(6)
B1A F1A 1.49(6)
B2A F5A 0.91(5)
B2A F6A 1.35(5)
B2A F8A 1.54(6)
B2A F7A 1.77(6)
F5A F6A 1.76(4)
